data_4075443
loop_
_publ_author_name
'Anti\~nolo, Antonio'
'Evrard, David'
'Garc\'ia-Yuste, Santiago'
'Otero, Antonio'
'P\'erez-Flores, Juan C.'
'Reguillo-Carmona, Rebeca'
'Rodr\'iguez, Ana M.'
'Villase\~nor, Elena'

_publ_section_title
;
 Synthesis, Characterization, and Reactivity of
 Isocyanidephosphidoniobocene Derivatives:&#x00A0; X-ray Diffraction
 Structures of New Isocyanideniobocene Complexes,
 [Nb(\h5-C5H4SiMe3)2(CNR)(PMePh2)]I, R = Xylyl, Cy
;
_journal_issue 15
_journal_name_full Organometallics
_journal_page_first 3670
_journal_paper_doi 10.1021/om060283p
_journal_volume 25
_journal_year 2006
_chemical_formula_sum 'C36 H50 I N Nb P Si2'
_chemical_formula_weight 803.73
_chemical_name_systematic
;
 ?
;
_space_group_IT_number 14
_symmetry_cell_setting monoclinic
_symmetry_space_group_name_Hall '-P 2ybc'
_symmetry_space_group_name_H-M 'P 1 21/c 1'
_atom_sites_solution_hydrogens geom
_atom_sites_solution_primary direct
_atom_sites_solution_secondary difmap
_audit_creation_method SHELXL-97
_cell_angle_alpha 90.00
_cell_angle_beta 97.400(10)
_cell_angle_gamma 90.00
_cell_formula_units_Z 4
_cell_length_a 11.143(5)
_cell_length_b 14.3220(10)
_cell_length_c 24.444(3)
_cell_measurement_reflns_used 25
_cell_measurement_temperature 293(2)
_cell_measurement_theta_max 17
_cell_measurement_theta_min 2
_cell_volume 3868.5(18)
_computing_cell_refinement 'Nonius (control program)'
_computing_data_collection 'Nonius (control program)'
_computing_data_reduction 'XCAD4 (Harms, Wocadlo, 1995)'
_computing_structure_refinement 'SHELXL-97 (Sheldrick, 1997)'
_computing_structure_solution 'SIR92 (Altomare, Cascarano, 1993)'
_diffrn_ambient_temperature 293(2)
_diffrn_measured_fraction_theta_full 0.998
_diffrn_measured_fraction_theta_max 0.998
_diffrn_measurement_device_type 'four circle diffractometer Nonius-Mach3'
_diffrn_measurement_method '\w/2\q scans'
_diffrn_radiation_monochromator graphite
_diffrn_radiation_source 'fine-focus sealed tube'
_diffrn_radiation_type MoK\a
_diffrn_radiation_wavelength 0.71069
_diffrn_reflns_av_R_equivalents 0.0276
_diffrn_reflns_av_sigmaI/netI 0.0351
_diffrn_reflns_limit_h_max 14
_diffrn_reflns_limit_h_min 0
_diffrn_reflns_limit_k_max 18
_diffrn_reflns_limit_k_min 0
_diffrn_reflns_limit_l_max 31
_diffrn_reflns_limit_l_min -32
_diffrn_reflns_number 9299
_diffrn_reflns_theta_full 27.98
_diffrn_reflns_theta_max 27.98
_diffrn_reflns_theta_min 2.20
_diffrn_standards_interval_time 90
_diffrn_standards_number 2
_exptl_absorpt_coefficient_mu 1.236
_exptl_absorpt_correction_type none
_exptl_crystal_colour red
_exptl_crystal_density_diffrn 1.380
_exptl_crystal_density_method 'not measured'
_exptl_crystal_description prism
_exptl_crystal_F_000 1640
_exptl_crystal_size_max 0.3
_exptl_crystal_size_mid 0.1
_exptl_crystal_size_min 0.1
_refine_diff_density_max 0.924
_refine_diff_density_min -0.806
_refine_diff_density_rms 0.104
_refine_ls_extinction_method none
_refine_ls_goodness_of_fit_ref 1.063
_refine_ls_hydrogen_treatment constr
_refine_ls_matrix_type full
_refine_ls_number_parameters 495
_refine_ls_number_reflns 9299
_refine_ls_number_restraints 78
_refine_ls_restrained_S_all 1.060
_refine_ls_R_factor_all 0.0802
_refine_ls_R_factor_gt 0.0491
_refine_ls_shift/su_max 0.094
_refine_ls_shift/su_mean 0.018
_refine_ls_structure_factor_coef Fsqd
_refine_ls_weighting_details 'calc w=1/[\s^2^(Fo^2^)+(0.1049P)^2^+0.3686P] where P=(Fo^2^+2Fc^2^)/3'
_refine_ls_weighting_scheme calc
_refine_ls_wR_factor_gt 0.1403
_refine_ls_wR_factor_ref 0.1851
_reflns_number_gt 6064
_reflns_number_total 9299
_reflns_threshold_expression >2sigma(I)
_cod_data_source_file om060283psi20060330_115755.cif
_cod_data_source_block 11
_cod_original_sg_symbol_H-M P21/c
_cod_database_code 4075443

loop_
_symmetry_equiv_pos_as_xyz
'x, y, z'
'-x, y+1/2, -z+1/2'
'-x, -y, -z'
'x, -y-1/2, z-1/2'

loop_
_atom_site_label
_atom_site_type_symbol
_atom_site_fract_x
_atom_site_fract_y
_atom_site_fract_z
_atom_site_U_iso_or_equiv
_atom_site_adp_type
_atom_site_occupancy
_atom_site_symmetry_multiplicity
_atom_site_calc_flag
_atom_site_refinement_flags
_atom_site_disorder_assembly
_atom_site_disorder_group
Nb1 Nb 0.69040(4) 0.19816(3) 0.821494(18) 0.04350(14) Uani 1 1 d . A .
I1 I 0.83093(4) -0.02145(3) 1.21210(2) 0.07550(17) Uani 1 1 d . . .
P1 P 0.66293(12) 0.02967(9) 0.85438(6) 0.0534(3) Uani 1 1 d . . .
Si1 Si 0.77516(16) 0.42399(11) 0.90055(7) 0.0633(4) Uani 1 1 d D . .
Si2 Si 0.74052(16) 0.17505(12) 0.66067(7) 0.0643(4) Uani 1 1 d D . .
N1 N 0.4985(5) 0.2460(4) 0.9082(2) 0.0768(15) Uani 1 1 d . . .
C1 C 0.5736(5) 0.2299(4) 0.8798(2) 0.0556(12) Uani 1 1 d . A .
C2 C 0.3998(13) 0.2909(10) 0.9320(6) 0.054(3) Uani 0.50 1 d P A 1
H2 H 0.4194 0.3568 0.9395 0.065 Uiso 0.50 1 calc PR A 1
C3 C 0.3778(16) 0.2404(14) 0.9874(6) 0.083(4) Uani 0.50 1 d P A 1
H3A H 0.4501 0.2427 1.0141 0.099 Uiso 0.50 1 calc PR A 1
H3B H 0.3555 0.1756 0.9805 0.099 Uiso 0.50 1 calc PR A 1
C4 C 0.262(2) 0.301(3) 1.0108(13) 0.100(7) Uani 0.50 1 d P A 1
H4A H 0.2445 0.2764 1.0459 0.120 Uiso 0.50 1 calc PR A 1
H4B H 0.2816 0.3667 1.0150 0.120 Uiso 0.50 1 calc PR A 1
C5 C 0.1589(19) 0.2866(13) 0.9677(13) 0.096(7) Uani 0.50 1 d P A 1
H5A H 0.0857 0.3112 0.9799 0.115 Uiso 0.50 1 calc PR A 1
H5B H 0.1473 0.2204 0.9605 0.115 Uiso 0.50 1 calc PR A 1
C6 C 0.1829(17) 0.3356(14) 0.9157(10) 0.099(7) Uani 0.50 1 d P A 1
H6A H 0.2058 0.4000 0.9237 0.118 Uiso 0.50 1 calc PR A 1
H6B H 0.1105 0.3353 0.8890 0.118 Uiso 0.50 1 calc PR A 1
C2A C 0.3901(14) 0.2458(12) 0.9339(8) 0.072(4) Uani 0.50 1 d P A 2
H2A H 0.3714 0.1817 0.9439 0.086 Uiso 0.50 1 calc PR A 2
C3A C 0.4071(15) 0.3021(14) 0.9830(7) 0.087(4) Uani 0.50 1 d P A 2
H3A1 H 0.4168 0.3671 0.9733 0.104 Uiso 0.50 1 calc PR A 2
H3A2 H 0.4793 0.2823 1.0066 0.104 Uiso 0.50 1 calc PR A 2
C4A C 0.301(2) 0.291(3) 1.0117(16) 0.114(10) Uani 0.50 1 d P A 2
H4A1 H 0.3122 0.3249 1.0464 0.136 Uiso 0.50 1 calc PR A 2
H4A2 H 0.2882 0.2257 1.0194 0.136 Uiso 0.50 1 calc PR A 2
C5A C 0.1844(17) 0.3330(15) 0.9714(10) 0.086(6) Uani 0.50 1 d P A 2
H5A1 H 0.1116 0.3265 0.9889 0.103 Uiso 0.50 1 calc PR A 2
H5A2 H 0.1966 0.3989 0.9646 0.103 Uiso 0.50 1 calc PR A 2
C6A C 0.1711(14) 0.2804(13) 0.9182(8) 0.075(4) Uani 0.50 1 d P A 2
H6A1 H 0.1057 0.3073 0.8931 0.090 Uiso 0.50 1 calc PR A 2
H6A2 H 0.1506 0.2160 0.9249 0.090 Uiso 0.50 1 calc PR A 2
C7 C 0.2865(6) 0.2836(6) 0.8921(3) 0.088(2) Uani 1 1 d . . .
H7A H 0.2650 0.2185 0.8859 0.106 Uiso 1 1 calc R A 1
H7B H 0.2995 0.3110 0.8570 0.106 Uiso 1 1 calc R A 1
C8 C 0.5053(6) -0.0067(5) 0.8511(3) 0.0804(19) Uani 1 1 d . . .
H8A H 0.4694 -0.0094 0.8132 0.121 Uiso 1 1 calc R . .
H8B H 0.4619 0.0375 0.8706 0.121 Uiso 1 1 calc R . .
H8C H 0.5015 -0.0673 0.8676 0.121 Uiso 1 1 calc R . .
C9 C 0.7298(5) -0.0688(4) 0.8215(3) 0.0621(14) Uani 1 1 d . . .
C10 C 0.8045(6) -0.0526(5) 0.7824(3) 0.0772(18) Uani 1 1 d . . .
H10 H 0.8241 0.0086 0.7745 0.093 Uiso 1 1 calc R . .
C11 C 0.8518(7) -0.1251(6) 0.7544(4) 0.100(2) Uani 1 1 d . . .
H11 H 0.9014 -0.1127 0.7274 0.120 Uiso 1 1 calc R . .
C12 C 0.8246(8) -0.2155(6) 0.7670(4) 0.112(3) Uani 1 1 d . . .
H12 H 0.8547 -0.2649 0.7481 0.135 Uiso 1 1 calc R . .
C13 C 0.7531(8) -0.2327(5) 0.8072(4) 0.105(3) Uani 1 1 d . . .
H13 H 0.7375 -0.2939 0.8168 0.126 Uiso 1 1 calc R . .
C14 C 0.7042(6) -0.1604(4) 0.8336(3) 0.0771(17) Uani 1 1 d . . .
H14 H 0.6533 -0.1730 0.8600 0.093 Uiso 1 1 calc R . .
C15 C 0.7166(7) 0.0107(4) 0.9279(2) 0.0688(16) Uani 1 1 d . . .
C16 C 0.6507(10) 0.0459(6) 0.9672(3) 0.103(3) Uani 1 1 d . . .
H16 H 0.5784 0.0773 0.9565 0.124 Uiso 1 1 calc R . .
C17 C 0.6928(14) 0.0343(7) 1.0226(4) 0.131(4) Uani 1 1 d . . .
H17 H 0.6463 0.0578 1.0484 0.157 Uiso 1 1 calc R . .
C18 C 0.7979(15) -0.0093(9) 1.0412(4) 0.145(6) Uani 1 1 d . . .
H18 H 0.8238 -0.0149 1.0787 0.174 Uiso 1 1 calc R . .
C19 C 0.8657(9) -0.0453(7) 1.0023(4) 0.124(4) Uani 1 1 d . . .
H19 H 0.9379 -0.0765 1.0135 0.148 Uiso 1 1 calc R . .
C20 C 0.8246(6) -0.0345(5) 0.9460(3) 0.084(2) Uani 1 1 d . . .
H20 H 0.8709 -0.0582 0.9202 0.101 Uiso 1 1 calc R . .
C21 C 0.8171(5) 0.3092(3) 0.8710(2) 0.0522(11) Uani 1 1 d . A .
C22 C 0.8351(5) 0.2208(4) 0.8995(2) 0.0548(12) Uani 1 1 d . . .
H22 H 0.8131 0.2075 0.9341 0.066 Uiso 1 1 calc R B .
C23 C 0.8913(4) 0.1579(4) 0.8665(2) 0.0575(13) Uani 1 1 d . A .
H23 H 0.9142 0.0969 0.8758 0.069 Uiso 1 1 calc R . .
C24 C 0.9064(4) 0.2027(4) 0.8177(2) 0.0563(12) Uani 1 1 d . . .
H24 H 0.9408 0.1768 0.7885 0.068 Uiso 1 1 calc R B .
C25 C 0.8602(4) 0.2953(4) 0.8198(2) 0.0553(12) Uani 1 1 d . A .
H25 H 0.8588 0.3395 0.7918 0.066 Uiso 1 1 calc R . .
C26 C 0.6382(18) 0.472(2) 0.8587(11) 0.094(8) Uani 0.58(9) 1 d PDU B 1
H26A H 0.6335 0.5383 0.8653 0.141 Uiso 0.58(9) 1 calc PR B 1
H26B H 0.5674 0.4423 0.8689 0.141 Uiso 0.58(9) 1 calc PR B 1
H26C H 0.6430 0.4617 0.8203 0.141 Uiso 0.58(9) 1 calc PR B 1
C27 C 0.9037(19) 0.507(2) 0.8976(12) 0.081(6) Uani 0.58(9) 1 d PDU B 1
H27A H 0.8935 0.5389 0.8628 0.121 Uiso 0.58(9) 1 calc PR B 1
H27B H 0.9785 0.4730 0.9016 0.121 Uiso 0.58(9) 1 calc PR B 1
H27C H 0.9050 0.5517 0.9269 0.121 Uiso 0.58(9) 1 calc PR B 1
C28 C 0.749(2) 0.407(2) 0.9724(7) 0.107(8) Uani 0.58(9) 1 d PDU B 1
H28A H 0.7184 0.4642 0.9863 0.161 Uiso 0.58(9) 1 calc PR B 1
H28B H 0.8231 0.3904 0.9944 0.161 Uiso 0.58(9) 1 calc PR B 1
H28C H 0.6902 0.3584 0.9742 0.161 Uiso 0.58(9) 1 calc PR B 1
C26A C 0.649(3) 0.487(4) 0.8606(12) 0.082(9) Uani 0.42(9) 1 d PDU B 2
H26D H 0.5825 0.4452 0.8506 0.123 Uiso 0.42(9) 1 calc PR B 2
H26E H 0.6749 0.5130 0.8279 0.123 Uiso 0.42(9) 1 calc PR B 2
H26F H 0.6225 0.5371 0.8827 0.123 Uiso 0.42(9) 1 calc PR B 2
C27A C 0.915(3) 0.495(3) 0.906(2) 0.112(12) Uani 0.42(9) 1 d PDU B 2
H27D H 0.9519 0.4883 0.8730 0.167 Uiso 0.42(9) 1 calc PR B 2
H27E H 0.9702 0.4732 0.9371 0.167 Uiso 0.42(9) 1 calc PR B 2
H27F H 0.8956 0.5590 0.9116 0.167 Uiso 0.42(9) 1 calc PR B 2
C28A C 0.737(4) 0.399(3) 0.9710(8) 0.104(10) Uani 0.42(9) 1 d PDU B 2
H28D H 0.7136 0.4562 0.9875 0.156 Uiso 0.42(9) 1 calc PR B 2
H28E H 0.8059 0.3731 0.9932 0.156 Uiso 0.42(9) 1 calc PR B 2
H28F H 0.6708 0.3557 0.9687 0.156 Uiso 0.42(9) 1 calc PR B 2
C29 C 0.6519(5) 0.1946(4) 0.7207(2) 0.0543(12) Uani 1 1 d . A .
C30 C 0.6240(5) 0.2854(4) 0.7397(2) 0.0534(12) Uani 1 1 d . . .
H30 H 0.6637 0.3404 0.7327 0.064 Uiso 1 1 calc R B .
C31 C 0.5264(5) 0.2780(4) 0.7707(2) 0.0583(13) Uani 1 1 d . A .
H31 H 0.4892 0.3265 0.7875 0.070 Uiso 1 1 calc R . .
C32 C 0.4959(4) 0.1815(4) 0.7713(2) 0.0611(14) Uani 1 1 d . . .
H32 H 0.4350 0.1555 0.7891 0.073 Uiso 1 1 calc R B .
C33 C 0.5722(5) 0.1327(4) 0.7409(2) 0.0616(13) Uani 1 1 d . A .
H33 H 0.5702 0.0686 0.7349 0.074 Uiso 1 1 calc R . .
C34 C 0.720(3) 0.0539(8) 0.6345(9) 0.137(10) Uani 0.63(4) 1 d PDU C 1
H34A H 0.7895 0.0354 0.6178 0.205 Uiso 0.63(4) 1 calc PR C 1
H34B H 0.6491 0.0509 0.6076 0.205 Uiso 0.63(4) 1 calc PR C 1
H34C H 0.7100 0.0126 0.6645 0.205 Uiso 0.63(4) 1 calc PR C 1
C35 C 0.667(2) 0.2568(16) 0.6060(7) 0.115(8) Uani 0.63(4) 1 d PDU C 1
H35A H 0.6464 0.3142 0.6229 0.172 Uiso 0.63(4) 1 calc PR C 1
H35B H 0.5946 0.2285 0.5875 0.172 Uiso 0.63(4) 1 calc PR C 1
H35C H 0.7218 0.2694 0.5798 0.172 Uiso 0.63(4) 1 calc PR C 1
C36 C 0.9024(13) 0.203(2) 0.6745(7) 0.128(9) Uani 0.63(4) 1 d PDU C 1
H36A H 0.9486 0.1464 0.6776 0.192 Uiso 0.63(4) 1 calc PR C 1
H36B H 0.9177 0.2378 0.7083 0.192 Uiso 0.63(4) 1 calc PR C 1
H36C H 0.9254 0.2400 0.6447 0.192 Uiso 0.63(4) 1 calc PR C 1
C34A C 0.785(4) 0.0525(14) 0.6616(14) 0.149(16) Uani 0.37(4) 1 d PDU C 2
H34D H 0.7903 0.0320 0.6246 0.224 Uiso 0.37(4) 1 calc PR C 2
H34E H 0.7251 0.0158 0.6770 0.224 Uiso 0.37(4) 1 calc PR C 2
H34F H 0.8618 0.0452 0.6837 0.224 Uiso 0.37(4) 1 calc PR C 2
C35A C 0.621(2) 0.199(4) 0.6009(11) 0.122(13) Uani 0.37(4) 1 d PDU C 2
H35D H 0.5731 0.2514 0.6095 0.183 Uiso 0.37(4) 1 calc PR C 2
H35E H 0.5705 0.1451 0.5940 0.183 Uiso 0.37(4) 1 calc PR C 2
H35F H 0.6592 0.2130 0.5688 0.183 Uiso 0.37(4) 1 calc PR C 2
C36A C 0.868(3) 0.255(3) 0.6585(14) 0.127(14) Uani 0.37(4) 1 d PDU C 2
H36D H 0.9082 0.2650 0.6952 0.191 Uiso 0.37(4) 1 calc PR C 2
H36E H 0.8396 0.3133 0.6427 0.191 Uiso 0.37(4) 1 calc PR C 2
H36F H 0.9247 0.2280 0.6363 0.191 Uiso 0.37(4) 1 calc PR C 2

loop_
_atom_site_aniso_label
_atom_site_aniso_U_11
_atom_site_aniso_U_22
_atom_site_aniso_U_33
_atom_site_aniso_U_23
_atom_site_aniso_U_13
_atom_site_aniso_U_12
Nb1 0.0360(2) 0.0396(2) 0.0541(3) -0.00168(18) 0.00289(16) 0.00023(15)
I1 0.0645(3) 0.0612(3) 0.0998(4) -0.0056(2) 0.0070(2) 0.00612(17)
P1 0.0443(6) 0.0455(7) 0.0691(8) 0.0011(6) 0.0024(6) -0.0052(5)
Si1 0.0706(10) 0.0503(8) 0.0698(9) -0.0118(7) 0.0126(8) -0.0064(7)
Si2 0.0689(10) 0.0647(9) 0.0594(9) -0.0089(7) 0.0085(7) 0.0027(8)
N1 0.057(3) 0.102(4) 0.073(3) -0.016(3) 0.014(2) 0.004(3)
C1 0.047(3) 0.057(3) 0.063(3) -0.012(2) 0.008(2) -0.004(2)
C2 0.054(6) 0.048(7) 0.064(7) 0.015(7) 0.024(5) 0.014(7)
C3 0.089(11) 0.105(12) 0.052(7) 0.017(8) 0.006(7) 0.014(10)
C4 0.064(15) 0.168(19) 0.073(10) 0.002(11) 0.022(11) 0.066(15)
C5 0.072(12) 0.069(11) 0.16(2) 0.023(13) 0.049(13) 0.018(9)
C6 0.077(10) 0.073(10) 0.15(2) 0.016(13) 0.037(11) 0.028(10)
C2A 0.051(7) 0.062(9) 0.102(11) 0.022(10) 0.007(7) 0.025(8)
C3A 0.069(9) 0.110(13) 0.084(11) 0.000(10) 0.026(8) 0.012(9)
C4A 0.070(16) 0.18(2) 0.101(15) -0.013(14) 0.048(15) 0.066(15)
C5A 0.063(9) 0.094(13) 0.102(13) -0.041(13) 0.021(8) -0.009(10)
C6A 0.059(7) 0.082(10) 0.087(10) 0.010(9) 0.019(7) 0.007(8)
C7 0.070(4) 0.119(6) 0.078(4) 0.000(4) 0.017(3) 0.007(4)
C8 0.054(3) 0.064(4) 0.122(6) 0.011(4) 0.006(3) -0.015(3)
C9 0.052(3) 0.042(3) 0.086(4) -0.007(3) -0.018(3) 0.002(2)
C10 0.064(4) 0.060(3) 0.106(5) -0.021(3) 0.007(4) 0.010(3)
C11 0.080(5) 0.090(6) 0.130(6) -0.035(5) 0.019(4) 0.016(4)
C12 0.078(5) 0.087(6) 0.161(9) -0.055(6) -0.025(5) 0.026(4)
C13 0.083(5) 0.040(3) 0.175(9) -0.020(4) -0.042(5) 0.006(3)
C14 0.075(4) 0.051(3) 0.100(5) -0.003(3) -0.006(4) -0.004(3)
C15 0.097(5) 0.054(3) 0.057(3) 0.010(3) 0.016(3) -0.023(3)
C16 0.153(8) 0.085(5) 0.077(5) 0.015(4) 0.037(5) -0.015(5)
C17 0.223(14) 0.102(7) 0.077(6) -0.005(5) 0.053(7) -0.046(8)
C18 0.216(15) 0.142(10) 0.072(6) 0.022(6) -0.004(8) -0.097(10)
C19 0.119(7) 0.124(7) 0.115(7) 0.059(6) -0.037(6) -0.052(6)
C20 0.067(4) 0.086(5) 0.090(5) 0.029(4) -0.024(3) -0.027(3)
C21 0.055(3) 0.045(3) 0.056(3) -0.005(2) 0.004(2) -0.006(2)
C22 0.050(3) 0.051(3) 0.061(3) 0.005(2) -0.002(2) -0.006(2)
C23 0.034(2) 0.050(3) 0.084(4) 0.005(3) -0.012(2) -0.003(2)
C24 0.037(2) 0.055(3) 0.077(3) -0.003(3) 0.010(2) 0.000(2)
C25 0.045(3) 0.053(3) 0.069(3) 0.001(2) 0.010(2) -0.007(2)
C26 0.065(10) 0.054(10) 0.157(19) -0.017(9) -0.005(11) 0.028(9)
C27 0.071(10) 0.061(11) 0.112(12) 0.003(9) 0.020(8) -0.020(8)
C28 0.123(15) 0.088(13) 0.104(14) -0.009(12) -0.012(14) -0.018(11)
C26A 0.087(17) 0.071(18) 0.090(15) -0.012(11) 0.023(13) 0.000(12)
C27A 0.12(2) 0.042(12) 0.17(3) -0.040(17) 0.031(19) 0.001(13)
C28A 0.14(2) 0.098(17) 0.091(15) -0.049(14) 0.075(16) -0.024(15)
C29 0.048(3) 0.058(3) 0.056(3) -0.002(2) 0.003(2) -0.002(2)
C30 0.049(3) 0.054(3) 0.055(3) -0.001(2) -0.004(2) 0.005(2)
C31 0.053(3) 0.057(3) 0.063(3) 0.002(2) -0.001(2) 0.016(2)
C32 0.037(2) 0.081(4) 0.063(3) 0.004(3) 0.001(2) -0.001(2)
C33 0.058(3) 0.053(3) 0.069(3) -0.013(3) -0.009(3) -0.005(2)
C34 0.29(3) 0.065(8) 0.068(11) -0.021(7) 0.080(14) -0.032(11)
C35 0.147(18) 0.117(14) 0.081(9) 0.011(10) 0.019(10) 0.056(13)
C36 0.074(8) 0.26(3) 0.054(8) 0.002(12) 0.020(6) -0.027(12)
C34A 0.25(4) 0.15(3) 0.061(16) -0.035(15) 0.04(2) 0.08(3)
C35A 0.099(19) 0.18(4) 0.078(15) 0.01(2) -0.022(13) 0.01(2)
C36A 0.14(3) 0.17(3) 0.062(16) 0.011(17) 0.010(16) -0.06(2)

loop_
_atom_type_symbol
_atom_type_description
_atom_type_scat_dispersion_real
_atom_type_scat_dispersion_imag
_atom_type_scat_source
C C 0.0033 0.0016 'International Tables Vol C Tables 4.2.6.8 and 6.1.1.4'
H H 0.0000 0.0000 'International Tables Vol C Tables 4.2.6.8 and 6.1.1.4'
N N 0.0061 0.0033 'International Tables Vol C Tables 4.2.6.8 and 6.1.1.4'
Si Si 0.0817 0.0704 'International Tables Vol C Tables 4.2.6.8 and 6.1.1.4'
P P 0.1023 0.0942 'International Tables Vol C Tables 4.2.6.8 and 6.1.1.4'
Nb Nb -2.0727 0.6215 'International Tables Vol C Tables 4.2.6.8 and 6.1.1.4'
I I -0.4742 1.8119 'International Tables Vol C Tables 4.2.6.8 and 6.1.1.4'

loop_
_geom_angle_atom_site_label_1
_geom_angle_atom_site_label_2
_geom_angle_atom_site_label_3
_geom_angle
C1 Nb1 C25 117.02(19)
C1 Nb1 C21 83.58(19)
C25 Nb1 C21 34.89(18)
C1 Nb1 C22 80.8(2)
C25 Nb1 C22 57.66(19)
C21 Nb1 C22 35.79(17)
C1 Nb1 C32 76.5(2)
C25 Nb1 C32 137.5(2)
C21 Nb1 C32 141.69(19)
C22 Nb1 C32 157.1(2)
C1 Nb1 C31 75.3(2)
C25 Nb1 C31 105.9(2)
C21 Nb1 C31 108.33(19)
C22 Nb1 C31 139.43(19)
C32 Nb1 C31 35.0(2)
C1 Nb1 C30 107.6(2)
C25 Nb1 C30 80.77(19)
C21 Nb1 C30 100.21(18)
C22 Nb1 C30 135.29(18)
C32 Nb1 C30 56.91(19)
C31 Nb1 C30 34.41(18)
C1 Nb1 C33 108.5(2)
C25 Nb1 C33 124.8(2)
C21 Nb1 C33 155.43(19)
C22 Nb1 C33 163.50(19)
C32 Nb1 C33 33.78(19)
C31 Nb1 C33 57.07(19)
C30 Nb1 C33 56.15(19)
C1 Nb1 C24 136.6(2)
C25 Nb1 C24 34.71(17)
C21 Nb1 C24 57.90(18)
C22 Nb1 C24 56.5(2)
C32 Nb1 C24 146.4(2)
C31 Nb1 C24 132.2(2)
C30 Nb1 C24 98.98(19)
C33 Nb1 C24 114.8(2)
C1 Nb1 C23 111.1(2)
C25 Nb1 C23 56.84(18)
C21 Nb1 C23 58.15(18)
C22 Nb1 C23 34.19(18)
C32 Nb1 C23 160.1(2)
C31 Nb1 C23 162.72(19)
C30 Nb1 C23 132.00(19)
C33 Nb1 C23 130.57(19)
C24 Nb1 C23 33.12(18)
C1 Nb1 C29 130.12(19)
C25 Nb1 C29 91.81(19)
C21 Nb1 C29 123.19(18)
C22 Nb1 C29 146.23(18)
C32 Nb1 C29 56.25(18)
C31 Nb1 C29 57.25(18)
C30 Nb1 C29 34.33(17)
C33 Nb1 C29 33.20(18)
C24 Nb1 C29 90.46(19)
C23 Nb1 C29 118.81(19)
C1 Nb1 P1 83.22(16)
C25 Nb1 P1 133.45(14)
C21 Nb1 P1 124.06(13)
C22 Nb1 P1 88.42(13)
C32 Nb1 P1 85.96(15)
C31 Nb1 P1 120.11(15)
C30 Nb1 P1 135.56(13)
C33 Nb1 P1 79.44(14)
C24 Nb1 P1 101.29(13)
C23 Nb1 P1 77.05(13)
C29 Nb1 P1 106.40(13)
C8 P1 C9 101.8(3)
C8 P1 C15 101.0(3)
C9 P1 C15 102.5(3)
C8 P1 Nb1 114.0(2)
C9 P1 Nb1 120.9(2)
C15 P1 Nb1 113.99(18)
C28 Si1 C27A 104(2)
C28 Si1 C26A 111.3(16)
C27A Si1 C26A 110.5(12)
C28 Si1 C26 110.7(9)
C27A Si1 C26 118(2)
C26A Si1 C26 8(2)
C28 Si1 C28A 5(2)
C27A Si1 C28A 109.1(11)
C26A Si1 C28A 109.3(10)
C26 Si1 C28A 108.0(17)
C28 Si1 C27 109.8(9)
C27A Si1 C27 9(2)
C26A Si1 C27 102(2)
C26 Si1 C27 108.7(9)
C28A Si1 C27 115.2(19)
C28 Si1 C21 109.4(10)
C27A Si1 C21 105.0(13)
C26A Si1 C21 116.0(16)
C26 Si1 C21 110.0(11)
C28A Si1 C21 106.7(11)
C27 Si1 C21 108.2(10)
C34A Si2 C36A 113.0(11)
C34A Si2 C36 87.3(13)
C36A Si2 C36 28.3(11)
C34A Si2 C34 28.8(11)
C36A Si2 C34 129.5(14)
C36 Si2 C34 110.2(8)
C34A Si2 C35A 110.4(10)
C36A Si2 C35A 109.8(10)
C36 Si2 C35A 133.1(11)
C34 Si2 C35A 81.9(11)
C34A Si2 C35 134.4(10)
C36A Si2 C35 82.0(10)
C36 Si2 C35 108.8(7)
C34 Si2 C35 108.3(7)
C35A Si2 C35 29.9(10)
C34A Si2 C29 107.4(9)
C36A Si2 C29 114.6(11)
C36 Si2 C29 115.1(5)
C34 Si2 C29 110.6(5)
C35A Si2 C29 100.9(11)
C35 Si2 C29 103.6(6)
C1 N1 C2A 164.3(10)
C1 N1 C2 162.2(8)
C2A N1 C2 26.3(6)
N1 C1 Nb1 173.1(5)
N1 C2 C7 109.0(10)
N1 C2 C3 110.4(11)
C7 C2 C3 108.4(12)
C2 C3 C4 105.1(16)
C5 C4 C3 104(2)
C4 C5 C6 109(2)
C5 C6 C7 108.3(13)
N1 C2A C3A 109.7(15)
N1 C2A C7 108.1(12)
C3A C2A C7 111.4(13)
C2A C3A C4A 108(2)
C3A C4A C5A 107(3)
C6A C5A C4A 108.7(19)
C5A C6A C7 111.0(13)
C2 C7 C6A 114.8(10)
C2 C7 C2A 24.9(6)
C6A C7 C2A 108.4(11)
C2 C7 C6 109.3(12)
C6A C7 C6 30.5(7)
C2A C7 C6 116.9(12)
C10 C9 C14 118.2(6)
C10 C9 P1 119.7(4)
C14 C9 P1 122.0(5)
C9 C10 C11 121.6(7)
C12 C11 C10 119.1(9)
C13 C12 C11 119.8(8)
C12 C13 C14 120.5(8)
C13 C14 C9 120.7(8)
C16 C15 C20 117.8(7)
C16 C15 P1 119.4(6)
C20 C15 P1 122.7(5)
C15 C16 C17 119.6(10)
C18 C17 C16 123.6(12)
C17 C18 C19 117.7(10)
C18 C19 C20 119.5(11)
C15 C20 C19 121.7(9)
C25 C21 C22 105.2(5)
C25 C21 Si1 126.5(4)
C22 C21 Si1 127.3(4)
C25 C21 Nb1 72.5(3)
C22 C21 Nb1 72.1(3)
Si1 C21 Nb1 128.7(3)
C23 C22 C21 109.1(5)
C23 C22 Nb1 75.9(3)
C21 C22 Nb1 72.1(3)
C24 C23 C22 108.0(5)
C24 C23 Nb1 73.0(3)
C22 C23 Nb1 69.9(3)
C23 C24 C25 108.4(5)
C23 C24 Nb1 73.9(3)
C25 C24 Nb1 70.0(3)
C21 C25 C24 109.2(5)
C21 C25 Nb1 72.6(3)
C24 C25 Nb1 75.3(3)
C33 C29 C30 106.8(5)
C33 C29 Si2 127.0(4)
C30 C29 Si2 122.9(4)
C33 C29 Nb1 72.1(3)
C30 C29 Nb1 70.8(3)
Si2 C29 Nb1 138.0(3)
C31 C30 C29 108.8(5)
C31 C30 Nb1 71.8(3)
C29 C30 Nb1 74.8(3)
C30 C31 C32 106.3(5)
C30 C31 Nb1 73.8(3)
C32 C31 Nb1 72.2(3)
C33 C32 C31 108.7(5)
C33 C32 Nb1 75.2(3)
C31 C32 Nb1 72.7(3)
C32 C33 C29 109.5(5)
C32 C33 Nb1 71.0(3)
C29 C33 Nb1 74.7(3)

loop_
_geom_bond_atom_site_label_1
_geom_bond_atom_site_label_2
_geom_bond_distance
Nb1 C1 2.099(5)
Nb1 C25 2.353(5)
Nb1 C21 2.356(5)
Nb1 C22 2.356(5)
Nb1 C32 2.361(5)
Nb1 C31 2.367(5)
Nb1 C30 2.393(5)
Nb1 C33 2.414(5)
Nb1 C24 2.421(5)
Nb1 C23 2.433(5)
Nb1 C29 2.446(5)
Nb1 P1 2.5741(14)
P1 C8 1.824(6)
P1 C9 1.829(6)
P1 C15 1.840(6)
Si1 C28 1.835(14)
Si1 C27A 1.848(17)
Si1 C26A 1.847(17)
Si1 C26 1.858(12)
Si1 C28A 1.862(14)
Si1 C27 1.870(12)
Si1 C21 1.879(5)
Si2 C34A 1.822(16)
Si2 C36A 1.834(16)
Si2 C36 1.836(12)
Si2 C34 1.854(11)
Si2 C35A 1.875(15)
Si2 C35 1.884(12)
Si2 C29 1.892(5)
N1 C1 1.177(7)
N1 C2A 1.432(18)
N1 C2 1.458(14)
C2 C7 1.497(17)
C2 C3 1.58(2)
C3 C4 1.71(2)
C4 C5 1.47(4)
C5 C6 1.50(3)
C6 C7 1.547(18)
C2A C3A 1.44(2)
C2A C7 1.539(17)
C3A C4A 1.46(3)
C4A C5A 1.64(4)
C5A C6A 1.49(3)
C6A C7 1.508(17)
C9 C10 1.364(9)
C9 C14 1.382(8)
C10 C11 1.385(9)
C11 C12 1.374(13)
C12 C13 1.366(13)
C13 C14 1.369(10)
C15 C16 1.376(10)
C15 C20 1.388(10)
C16 C17 1.385(14)
C17 C18 1.353(18)
C18 C19 1.388(17)
C19 C20 1.401(11)
C21 C25 1.412(7)
C21 C22 1.448(7)
C22 C23 1.410(8)
C23 C24 1.383(8)
C24 C25 1.425(7)
C29 C33 1.389(8)
C29 C30 1.429(7)
C30 C31 1.408(7)
C31 C32 1.423(8)
C32 C33 1.388(8)
